data_7110453
loop_
_publ_author_name
'Ventelon, Lionel'
'Lescop, Christophe'
'Arliguie, Th\'er\`ese'
'Ephritikhine, Michel'
'Leverd, Pascal C.'
'Lance, Monique'
'Nierlich, Martine'

_publ_section_title
;
 Synthesis and X-ray crystal structure of
 [Na(18-crown-6)][U(Cp*)2(SBut)(S)], the first f-element compound
 containing a metal--sulfur double bond
;
_journal_issue 7
_journal_name_full 'Chemical Communications'
_journal_page_first 659
_journal_paper_doi 10.1039/a900466a
_journal_year 1999
_chemical_formula_sum 'C36 H63 Na O6 S2 U'
_chemical_formula_weight 917.00
_chemical_name_systematic
; 
 ? 
;
_space_group_IT_number 14
_symmetry_cell_setting monoclinic
_symmetry_space_group_name_Hall '-P 2ybc'
_symmetry_space_group_name_H-M 'P 1 21/c 1'
_atom_sites_solution_hydrogens geom
_atom_sites_solution_primary direct
_atom_sites_solution_secondary difmap
_audit_creation_method SHELXL
_cell_angle_alpha 90.00
_cell_angle_beta 103.31(3)
_cell_angle_gamma 90.00
_cell_formula_units_Z 8
_cell_length_a 19.174(4)
_cell_length_b 18.548(4)
_cell_length_c 23.132(5)
_cell_measurement_reflns_used 'about 1000'
_cell_measurement_temperature 123(2)
_cell_measurement_theta_max 28.19
_cell_measurement_theta_min 2.79
_cell_volume 8006(3)
_computing_cell_refinement 'DENZO(Otwinowski& Minor,1997'
_computing_data_collection 'DENZO(Otwinowski& Minor,1997'
_computing_data_reduction 'DENZO(Otwinowski& Minor,1997'
_computing_molecular_graphics 'SHELXTL (Bruker,1997)'
_computing_publication_material 'SHELXTL (Bruker,1997)'
_computing_structure_refinement 'SHELXL-93 (Sheldrick, 1990)'
_computing_structure_solution 'SHELXS-86 (Sheldrick, 1990)'
_diffrn_ambient_temperature 123(2)
_diffrn_measurement_device 'Nonius Kappa CCD diffractometer'
_diffrn_measurement_method '\f rotation scans with 2\%steps'
_diffrn_radiation_monochromator graphite
_diffrn_radiation_source 'fine-focus sealed tube'
_diffrn_radiation_type MoK\a
_diffrn_radiation_wavelength 0.71073
_diffrn_reflns_av_R_equivalents 0.075
_diffrn_reflns_av_sigmaI/netI 0.0639
_diffrn_reflns_limit_h_max 19
_diffrn_reflns_limit_h_min 0
_diffrn_reflns_limit_k_max 18
_diffrn_reflns_limit_k_min 0
_diffrn_reflns_limit_l_max 22
_diffrn_reflns_limit_l_min -23
_diffrn_reflns_number 31073
_diffrn_reflns_theta_max 20.82
_diffrn_reflns_theta_min 5.10
_diffrn_standards_decay_% none
_exptl_absorpt_coefficient_mu 4.210
_exptl_absorpt_correction_type no
_exptl_crystal_colour red
_exptl_crystal_density_diffrn 1.522
_exptl_crystal_description irregular
_exptl_crystal_F_000 3696
_exptl_crystal_size_max 0.2
_exptl_crystal_size_mid 0.1
_exptl_crystal_size_min 0.1
_refine_diff_density_max 0.829
_refine_diff_density_min -0.782
_refine_diff_density_rms 0.094
_refine_ls_extinction_method none
_refine_ls_goodness_of_fit_all 0.970
_refine_ls_goodness_of_fit_obs 1.071
_refine_ls_hydrogen_treatment constr
_refine_ls_matrix_type full
_refine_ls_number_parameters 808
_refine_ls_number_reflns 8142
_refine_ls_number_restraints 2
_refine_ls_restrained_S_all 1.043
_refine_ls_restrained_S_obs 1.071
_refine_ls_R_factor_all 0.0594
_refine_ls_R_factor_obs 0.0334
_refine_ls_shift/esd_max -0.011
_refine_ls_shift/esd_mean 0.000
_refine_ls_structure_factor_coef Fsqd
_refine_ls_weighting_details 'w=1/[\s^2^(Fo^2^)+(0.0287P)^2^+0.0000P] where P=(Fo^2^+2Fc^2^)/3'
_refine_ls_weighting_scheme calc
_refine_ls_wR_factor_all 0.0748
_refine_ls_wR_factor_obs 0.0641
_reflns_number_observed 5896
_reflns_number_total 8203
_reflns_observed_criterion >2sigma(I)
_cod_data_source_file 900466asup1.cif
_cod_data_source_block struc
_cod_depositor_comments
;
The following automatic conversions were performed:

'_refine_ls_weighting_scheme' value 'calc
w=1/[\s^2^(Fo^2^)+(0.0287P)^2^+0.0000P] where P=(Fo^2^+2Fc^2^)/3' was
changed to 'calc'. New tag '_refine_ls_weighting_details' was
created. The value of the new tag was set to
'w=1/[\s^2^(Fo^2^)+(0.0287P)^2^+0.0000P] where P=(Fo^2^+2Fc^2^)/3'.

Automatic conversion script
Id: cif_fix_values 3143 2015-03-26 13:38:13Z robertas 
;
_cod_original_cell_volume 8005.5(28)
_cod_original_sg_symbol_H-M 'P 2(1)/c'
_cod_database_code 7110453

loop_
_symmetry_equiv_pos_as_xyz
'x, y, z'
'-x, y+1/2, -z+1/2'
'-x, -y, -z'
'x, -y-1/2, z-1/2'

loop_
_atom_site_aniso_label
_atom_site_aniso_U_11
_atom_site_aniso_U_22
_atom_site_aniso_U_33
_atom_site_aniso_U_23
_atom_site_aniso_U_13
_atom_site_aniso_U_12
U1 0.0189(2) 0.0209(2) 0.0226(2) -0.0009(2) 0.00405(13) 0.00127(14)
U2 0.0206(2) 0.0224(2) 0.0230(2) 0.0009(2) 0.00553(13) 0.00133(14)
S1 0.0327(12) 0.0254(14) 0.0295(14) -0.0005(11) 0.0081(10) -0.0023(9)
S2 0.0263(11) 0.0353(14) 0.0303(14) -0.0028(11) 0.0073(10) 0.0029(9)
S3 0.0277(11) 0.0286(13) 0.0276(14) 0.0022(11) 0.0093(10) 0.0059(9)
S4 0.0380(12) 0.043(2) 0.0294(15) -0.0017(11) 0.0076(10) -0.0014(10)
Na1 0.028(2) 0.040(2) 0.040(2) 0.002(2) 0.0117(15) -0.0030(15)
O1 0.025(3) 0.033(4) 0.026(4) 0.004(3) 0.004(3) -0.001(3)
O2 0.040(3) 0.036(4) 0.031(4) -0.007(3) -0.001(3) -0.001(3)
O3 0.026(3) 0.041(4) 0.041(4) 0.003(3) 0.013(3) -0.003(3)
O4 0.041(3) 0.044(4) 0.036(4) -0.002(3) 0.004(3) -0.003(3)
O5 0.034(3) 0.031(4) 0.037(4) 0.000(3) 0.012(3) -0.002(3)
O6 0.024(3) 0.036(4) 0.026(4) 0.006(3) 0.006(3) 0.004(3)
C1 0.020(4) 0.031(5) 0.023(6) -0.002(4) -0.003(4) 0.012(4)
C2 0.019(4) 0.028(5) 0.032(6) 0.005(4) 0.003(4) 0.008(4)
C3 0.022(4) 0.022(5) 0.030(6) -0.004(4) 0.001(4) -0.002(4)
C4 0.024(4) 0.026(5) 0.023(6) 0.000(4) 0.006(4) 0.013(4)
C5 0.024(4) 0.017(5) 0.034(6) 0.003(4) 0.014(4) 0.014(4)
C6 0.039(5) 0.035(6) 0.044(7) 0.001(5) 0.005(5) 0.010(4)
C7 0.038(5) 0.028(5) 0.034(6) 0.010(4) 0.012(4) 0.003(4)
C8 0.034(4) 0.025(5) 0.033(6) -0.002(4) 0.004(4) 0.005(4)
C9 0.040(5) 0.032(6) 0.040(6) 0.001(5) 0.019(4) 0.011(4)
C10 0.025(4) 0.030(6) 0.058(7) -0.001(5) 0.011(4) -0.002(4)
C11 0.019(4) 0.033(6) 0.026(5) 0.003(5) 0.004(4) 0.009(4)
C12 0.014(4) 0.031(6) 0.047(7) -0.005(5) 0.003(4) -0.003(4)
C13 0.016(4) 0.032(6) 0.025(6) -0.011(5) -0.004(3) 0.002(4)
C14 0.005(4) 0.040(6) 0.027(6) 0.013(5) 0.001(3) 0.006(3)
C15 0.012(4) 0.048(7) 0.026(6) 0.000(5) 0.006(4) 0.010(4)
C16 0.022(4) 0.066(7) 0.036(6) 0.009(5) 0.008(4) -0.001(4)
C17 0.020(5) 0.047(7) 0.085(8) -0.005(6) 0.007(5) -0.005(4)
C18 0.033(5) 0.077(8) 0.045(7) -0.023(6) -0.003(4) 0.009(5)
C19 0.029(5) 0.062(7) 0.042(7) 0.010(6) 0.000(4) 0.011(4)
C20 0.027(4) 0.031(6) 0.048(6) -0.011(5) 0.006(4) 0.015(4)
C21 0.036(5) 0.028(5) 0.026(6) 0.007(5) 0.005(4) -0.006(4)
C22 0.040(5) 0.029(6) 0.046(6) 0.019(5) 0.009(4) 0.002(4)
C23 0.031(5) 0.049(6) 0.028(6) -0.001(5) -0.002(4) 0.008(4)
C24 0.021(4) 0.054(7) 0.039(6) -0.001(5) 0.010(4) -0.003(5)
C25 0.029(5) 0.071(8) 0.024(6) 0.003(5) 0.000(4) -0.010(5)
C26 0.036(5) 0.039(7) 0.045(6) -0.001(5) 0.000(4) -0.022(5)
C27 0.046(6) 0.047(7) 0.040(7) -0.006(5) 0.008(5) -0.006(5)
C28 0.054(6) 0.032(6) 0.037(6) 0.007(5) 0.000(5) -0.007(5)
C29 0.044(5) 0.035(6) 0.033(6) -0.002(5) 0.008(5) 0.005(5)
C30 0.031(5) 0.037(6) 0.047(6) 0.000(5) 0.013(4) 0.006(4)
C31 0.029(5) 0.043(6) 0.043(6) -0.004(5) 0.016(4) -0.003(4)
C32 0.035(5) 0.031(6) 0.034(6) 0.000(5) 0.011(4) -0.002(4)
C33 0.039(5) 0.027(5) 0.024(5) 0.003(4) 0.009(4) 0.003(4)
C34 0.036(5) 0.034(6) 0.044(6) -0.008(5) 0.007(4) -0.003(4)
C35 0.035(5) 0.027(6) 0.059(7) -0.013(5) 0.007(5) 0.003(4)
C36 0.100(8) 0.036(7) 0.048(7) 0.005(5) 0.018(6) -0.024(6)
C37 0.025(4) 0.018(5) 0.021(5) 0.002(4) 0.003(4) 0.007(4)
C38 0.050(5) 0.051(7) 0.046(7) 0.011(5) 0.028(5) 0.033(5)
C39 0.039(5) 0.042(6) 0.030(6) 0.006(5) 0.015(4) 0.007(4)
C40 0.054(6) 0.032(6) 0.058(7) -0.007(5) 0.024(5) -0.002(5)
C41 0.016(4) 0.032(6) 0.038(6) 0.000(5) 0.012(4) 0.005(4)
C42 0.017(4) 0.048(7) 0.019(5) -0.013(5) 0.010(4) 0.002(4)
C43 0.016(4) 0.033(6) 0.039(6) 0.013(5) 0.018(4) 0.005(4)
C44 0.016(4) 0.022(6) 0.046(6) 0.002(5) 0.006(4) -0.002(4)
C45 0.017(4) 0.038(6) 0.027(6) 0.000(5) 0.008(4) -0.005(4)
C46 0.033(5) 0.038(6) 0.076(8) 0.009(6) 0.007(5) 0.009(4)
C47 0.041(5) 0.059(7) 0.040(6) -0.019(5) 0.018(4) -0.011(5)
C48 0.037(5) 0.073(8) 0.029(6) 0.024(5) 0.005(4) 0.018(5)
C49 0.032(5) 0.034(7) 0.091(9) -0.013(6) 0.022(5) -0.008(4)
C50 0.032(5) 0.064(7) 0.040(7) -0.016(5) 0.008(4) 0.002(5)
C51 0.017(4) 0.020(5) 0.045(7) -0.004(5) 0.001(4) -0.009(4)
C52 0.017(4) 0.020(5) 0.025(6) 0.003(4) 0.005(4) -0.004(4)
C53 0.024(4) 0.019(5) 0.027(6) -0.004(4) 0.007(4) -0.007(4)
C54 0.022(4) 0.022(5) 0.023(6) 0.001(4) 0.006(4) 0.003(4)
C55 0.027(5) 0.023(5) 0.037(6) 0.006(4) 0.009(4) -0.003(4)
C56 0.025(5) 0.027(5) 0.045(6) -0.004(5) 0.007(4) -0.001(4)
C57 0.049(5) 0.029(6) 0.042(6) -0.001(5) 0.023(5) -0.008(4)
C58 0.038(5) 0.024(5) 0.042(6) 0.005(5) 0.018(4) 0.009(4)
C59 0.041(5) 0.035(6) 0.045(6) -0.006(5) 0.005(4) 0.005(4)
C60 0.040(5) 0.037(6) 0.026(6) -0.007(5) 0.005(4) -0.002(4)
Na2 0.080(2) 0.037(2) 0.032(2) -0.003(2) 0.011(2) 0.000(2)
O10 0.149(8) 0.096(7) 0.146(9) 0.057(7) 0.091(7) 0.040(6)
O11 0.064(4) 0.092(6) 0.034(4) -0.012(4) -0.002(3) -0.016(4)
O12 0.169(9) 0.069(6) 0.045(6) 0.009(5) 0.030(6) -0.002(6)
C67 0.054(7) 0.074(9) 0.070(9) -0.020(7) 0.030(6) -0.024(6)
C68 0.046(6) 0.106(11) 0.058(8) -0.015(8) 0.009(6) -0.020(7)
C69 0.074(8) 0.094(11) 0.065(9) 0.020(9) 0.023(7) 0.035(8)
C70 0.163(15) 0.098(13) 0.053(10) 0.028(9) 0.008(11) 0.029(12)
C71 0.186(16) 0.025(8) 0.125(14) -0.010(8) -0.021(12) -0.056(9)
C72 0.118(13) 0.082(13) 0.172(18) 0.036(12) -0.068(12) -0.031(10)

loop_
_atom_site_label
_atom_site_type_symbol
_atom_site_fract_x
_atom_site_fract_y
_atom_site_fract_z
_atom_site_U_iso_or_equiv
_atom_site_thermal_displace_type
_atom_site_occupancy
_atom_site_calc_flag
_atom_site_refinement_flags
U1 U 0.340007(13) 0.42931(2) 0.668300(13) 0.02092(10) Uani 1 d .
U2 U 0.110335(13) 0.92106(2) 0.660638(13) 0.02190(11) Uani 1 d .
S1 S 0.39405(10) 0.52200(11) 0.59711(10) 0.0291(5) Uani 1 d .
S2 S 0.38083(10) 0.48642(12) 0.76709(9) 0.0305(6) Uani 1 d .
S3 S 0.02061(10) 1.02971(11) 0.61329(9) 0.0275(5) Uani 1 d .
S4 S 0.13094(10) 0.95040(12) 0.76702(10) 0.0367(6) Uani 1 d .
Na1 Na 0.43820(14) 0.5275(2) 0.90108(14) 0.0353(8) Uani 1 d .
O1 O 0.5089(2) 0.6195(3) 0.8601(2) 0.0284(13) Uani 1 d .
O2 O 0.3778(3) 0.6712(3) 0.8818(2) 0.0371(15) Uani 1 d .
O3 O 0.3085(3) 0.5401(3) 0.8899(2) 0.0354(15) Uani 1 d .
O4 O 0.3706(3) 0.4152(3) 0.9446(2) 0.041(2) Uani 1 d .
O5 O 0.5197(3) 0.4057(3) 0.9955(2) 0.0335(14) Uani 1 d .
O6 O 0.5661(2) 0.4872(3) 0.9057(2) 0.0286(14) Uani 1 d .
C1 C 0.4447(4) 0.3315(4) 0.7231(4) 0.026(2) Uani 1 d .
C2 C 0.3841(3) 0.2891(4) 0.6972(4) 0.027(2) Uani 1 d .
C3 C 0.3741(4) 0.2918(4) 0.6348(4) 0.026(2) Uani 1 d .
C4 C 0.4280(4) 0.3371(4) 0.6216(4) 0.024(2) Uani 1 d .
C5 C 0.4704(4) 0.3630(4) 0.6763(4) 0.024(2) Uani 1 d .
C6 C 0.4802(4) 0.3359(5) 0.7880(4) 0.040(2) Uani 1 d .
H6A H 0.4519(4) 0.3101(5) 0.8105(4) 0.060 Uiso 1 calc R
H6B H 0.4842(4) 0.3854(5) 0.8002(4) 0.060 Uiso 1 calc R
H6C H 0.5271(4) 0.3148(5) 0.7948(4) 0.060 Uiso 1 calc R
C7 C 0.3436(4) 0.2432(4) 0.7328(4) 0.032(2) Uani 1 d .
H7A H 0.3617(4) 0.2524(4) 0.7744(4) 0.049 Uiso 1 calc R
H7B H 0.3499(4) 0.1932(4) 0.7248(4) 0.049 Uiso 1 calc R
H7C H 0.2936(4) 0.2551(4) 0.7219(4) 0.049 Uiso 1 calc R
C8 C 0.3259(4) 0.2453(4) 0.5900(4) 0.031(2) Uani 1 d .
H8A H 0.3297(4) 0.2589(4) 0.5508(4) 0.047 Uiso 1 calc R
H8B H 0.2773(4) 0.2513(4) 0.5934(4) 0.047 Uiso 1 calc R
H8C H 0.3397(4) 0.1957(4) 0.5970(4) 0.047 Uiso 1 calc R
C9 C 0.4400(4) 0.3515(4) 0.5604(4) 0.036(2) Uani 1 d .
H9A H 0.4796(4) 0.3841(4) 0.5634(4) 0.054 Uiso 1 calc R
H9B H 0.3976(4) 0.3727(4) 0.5360(4) 0.054 Uiso 1 calc R
H9C H 0.4503(4) 0.3070(4) 0.5429(4) 0.054 Uiso 1 calc R
C10 C 0.5364(4) 0.4093(4) 0.6834(4) 0.037(2) Uani 1 d .
H10A H 0.5422(4) 0.4238(4) 0.6449(4) 0.056 Uiso 1 calc R
H10B H 0.5777(4) 0.3822(4) 0.7033(4) 0.056 Uiso 1 calc R
H10C H 0.5314(4) 0.4512(4) 0.7064(4) 0.056 Uiso 1 calc R
C11 C 0.2033(3) 0.4283(5) 0.6878(3) 0.026(2) Uani 1 d .
C12 C 0.1977(3) 0.3749(5) 0.6418(4) 0.031(2) Uani 1 d .
C13 C 0.2045(3) 0.4128(5) 0.5898(4) 0.025(2) Uani 1 d .
C14 C 0.2104(3) 0.4869(5) 0.6026(4) 0.025(2) Uani 1 d .
C15 C 0.2101(3) 0.4963(5) 0.6635(4) 0.029(2) Uani 1 d .
C16 C 0.1948(4) 0.4143(5) 0.7502(4) 0.041(2) Uani 1 d .
H16A H 0.1911(4) 0.3633(5) 0.7562(4) 0.062 Uiso 1 calc R
H16B H 0.1522(4) 0.4377(5) 0.7558(4) 0.062 Uiso 1 calc R
H16C H 0.2356(4) 0.4329(5) 0.7783(4) 0.062 Uiso 1 calc R
C17 C 0.1733(4) 0.2988(5) 0.6454(4) 0.051(3) Uani 1 d .
H17A H 0.1737(4) 0.2872(5) 0.6859(4) 0.077 Uiso 1 calc R
H17B H 0.2050(4) 0.2669(5) 0.6311(4) 0.077 Uiso 1 calc R
H17C H 0.1256(4) 0.2935(5) 0.6214(4) 0.077 Uiso 1 calc R
C18 C 0.1943(4) 0.3819(6) 0.5286(4) 0.053(3) Uani 1 d .
H18A H 0.1918(4) 0.3303(6) 0.5305(4) 0.080 Uiso 1 calc R
H18B H 0.2340(4) 0.3954(6) 0.5120(4) 0.080 Uiso 1 calc R
H18C H 0.1507(4) 0.4002(6) 0.5039(4) 0.080 Uiso 1 calc R
C19 C 0.2071(4) 0.5446(5) 0.5572(4) 0.046(3) Uani 1 d .
H19A H 0.2124(4) 0.5909(5) 0.5764(4) 0.069 Uiso 1 calc R
H19B H 0.1618(4) 0.5425(5) 0.5290(4) 0.069 Uiso 1 calc R
H19C H 0.2452(4) 0.5377(5) 0.5371(4) 0.069 Uiso 1 calc R
C20 C 0.2093(4) 0.5659(4) 0.6968(4) 0.036(2) Uani 1 d .
H20A H 0.2148(4) 0.6057(4) 0.6718(4) 0.054 Uiso 1 calc R
H20B H 0.2479(4) 0.5660(4) 0.7316(4) 0.054 Uiso 1 calc R
H20C H 0.1645(4) 0.5704(4) 0.7084(4) 0.054 Uiso 1 calc R
C21 C 0.4650(4) 0.6687(4) 0.8190(4) 0.030(2) Uani 1 d .
H21A H 0.4322(4) 0.6421(4) 0.7882(4) 0.036 Uiso 1 calc R
H21B H 0.4947(4) 0.6992(4) 0.8005(4) 0.036 Uiso 1 calc R
C22 C 0.4244(4) 0.7132(5) 0.8535(4) 0.038(2) Uani 1 d .
H22A H 0.4581(4) 0.7397(5) 0.8838(4) 0.046 Uiso 1 calc R
H22B H 0.3957(4) 0.7481(5) 0.8271(4) 0.046 Uiso 1 calc R
C23 C 0.3123(4) 0.6529(5) 0.8426(4) 0.037(2) Uani 1 d .
H23A H 0.3212(4) 0.6277(5) 0.8083(4) 0.045 Uiso 1 calc R
H23B H 0.2851(4) 0.6962(5) 0.8289(4) 0.045 Uiso 1 calc R
C24 C 0.2706(4) 0.6055(5) 0.8750(4) 0.038(2) Uani 1 d .
H24A H 0.2644(4) 0.6294(5) 0.9108(4) 0.045 Uiso 1 calc R
H24B H 0.2235(4) 0.5958(5) 0.8500(4) 0.045 Uiso 1 calc R
C25 C 0.2664(4) 0.4835(5) 0.9055(4) 0.042(3) Uani 1 d .
H25A H 0.2193(4) 0.4834(5) 0.8789(4) 0.051 Uiso 1 calc R
H25B H 0.2606(4) 0.4906(5) 0.9457(4) 0.051 Uiso 1 calc R
C26 C 0.3024(4) 0.4143(5) 0.9014(4) 0.042(2) Uani 1 d .
H26A H 0.2730(4) 0.3747(5) 0.9097(4) 0.050 Uiso 1 calc R
H26B H 0.3101(4) 0.4079(5) 0.8617(4) 0.050 Uiso 1 calc R
C27 C 0.4079(4) 0.3493(5) 0.9468(4) 0.045(3) Uani 1 d .
H27A H 0.4251(4) 0.3431(5) 0.9108(4) 0.053 Uiso 1 calc R
H27B H 0.3762(4) 0.3095(5) 0.9499(4) 0.053 Uiso 1 calc R
C28 C 0.4700(4) 0.3504(5) 0.9999(4) 0.043(2) Uani 1 d .
H28A H 0.4523(4) 0.3579(5) 1.0355(4) 0.051 Uiso 1 calc R
H28B H 0.4941(4) 0.3041(5) 1.0034(4) 0.051 Uiso 1 calc R
C29 C 0.5716(4) 0.3811(5) 0.9643(4) 0.038(2) Uani 1 d .
H29A H 0.5478(4) 0.3558(5) 0.9285(4) 0.045 Uiso 1 calc R
H29B H 0.6047(4) 0.3479(5) 0.9891(4) 0.045 Uiso 1 calc R
C30 C 0.6116(4) 0.4444(5) 0.9486(4) 0.038(2) Uani 1 d .
H30A H 0.6304(4) 0.4728(5) 0.9840(4) 0.045 Uiso 1 calc R
H30B H 0.6518(4) 0.4278(5) 0.9332(4) 0.045 Uiso 1 calc R
C31 C 0.6067(4) 0.5397(5) 0.8818(4) 0.037(2) Uani 1 d .
H31A H 0.6428(4) 0.5157(5) 0.8655(4) 0.044 Uiso 1 calc R
H31B H 0.6308(4) 0.5719(5) 0.9131(4) 0.044 Uiso 1 calc R
C32 C 0.5582(4) 0.5814(5) 0.8347(4) 0.033(2) Uani 1 d .
H32A H 0.5857(4) 0.6149(5) 0.8167(4) 0.040 Uiso 1 calc R
H32B H 0.5327(4) 0.5490(5) 0.8041(4) 0.040 Uiso 1 calc R
C33 C 0.4246(4) 0.6119(4) 0.6250(4) 0.030(2) Uani 1 d .
C34 C 0.4937(4) 0.6052(5) 0.6727(4) 0.039(2) Uani 1 d .
H34A H 0.5290(4) 0.5804(5) 0.6567(4) 0.058 Uiso 1 calc R
H34B H 0.4847(4) 0.5785(5) 0.7058(4) 0.058 Uiso 1 calc R
H34C H 0.5110(4) 0.6524(5) 0.6857(4) 0.058 Uiso 1 calc R
C35 C 0.3699(4) 0.6511(4) 0.6518(4) 0.041(2) Uani 1 d .
H35A H 0.3257(4) 0.6558(4) 0.6224(4) 0.062 Uiso 1 calc R
H35B H 0.3877(4) 0.6981(4) 0.6650(4) 0.062 Uiso 1 calc R
H35C H 0.3616(4) 0.6241(4) 0.6850(4) 0.062 Uiso 1 calc R
C36 C 0.4398(5) 0.6555(5) 0.5727(4) 0.061(3) Uani 1 d .
H36A H 0.3965(5) 0.6600(5) 0.5423(4) 0.091 Uiso 1 calc R
H36B H 0.4755(5) 0.6312(5) 0.5569(4) 0.091 Uiso 1 calc R
H36C H 0.4568(5) 0.7026(5) 0.5863(4) 0.091 Uiso 1 calc R
C37 C -0.0191(4) 1.0870(4) 0.6640(3) 0.021(2) Uani 1 d .
C38 C -0.0723(4) 1.1352(5) 0.6225(4) 0.046(3) Uani 1 d .
H38A H -0.0473(4) 1.1640(5) 0.5992(4) 0.070 Uiso 1 calc R
H38B H -0.0956(4) 1.1662(5) 0.6454(4) 0.070 Uiso 1 calc R
H38C H -0.1074(4) 1.1059(5) 0.5966(4) 0.070 Uiso 1 calc R
C39 C -0.0570(4) 1.0408(5) 0.7014(4) 0.036(2) Uani 1 d .
H39A H -0.0226(4) 1.0108(5) 0.7273(4) 0.054 Uiso 1 calc R
H39B H -0.0921(4) 1.0111(5) 0.6759(4) 0.054 Uiso 1 calc R
H39C H -0.0803(4) 1.0713(5) 0.7247(4) 0.054 Uiso 1 calc R
C40 C 0.0383(4) 1.1326(5) 0.7039(4) 0.046(3) Uani 1 d .
H40A H 0.0716(4) 1.1017(5) 0.7299(4) 0.069 Uiso 1 calc R
H40B H 0.0163(4) 1.1646(5) 0.7271(4) 0.069 Uiso 1 calc R
H40C H 0.0633(4) 1.1602(5) 0.6799(4) 0.069 Uiso 1 calc R
C41 C 0.2512(4) 0.9014(4) 0.6498(4) 0.028(2) Uani 1 d .
C42 C 0.2121(3) 0.9117(5) 0.5905(3) 0.027(2) Uani 1 d .
C43 C 0.1865(4) 0.9843(4) 0.5845(4) 0.027(2) Uani 1 d .
C44 C 0.2103(4) 1.0184(4) 0.6407(4) 0.028(2) Uani 1 d .
C45 C 0.2504(4) 0.9684(5) 0.6799(4) 0.027(2) Uani 1 d .
C46 C 0.2949(4) 0.8359(5) 0.6756(4) 0.050(3) Uani 1 d .
H46A H 0.3155(4) 0.8438(5) 0.7170(4) 0.075 Uiso 1 calc R
H46B H 0.3324(4) 0.8281(5) 0.6550(4) 0.075 Uiso 1 calc R
H46C H 0.2643(4) 0.7942(5) 0.6710(4) 0.075 Uiso 1 calc R
C47 C 0.2090(4) 0.8611(5) 0.5398(4) 0.045(3) Uani 1 d .
H47A H 0.1788(4) 0.8811(5) 0.5045(4) 0.068 Uiso 1 calc R
H47B H 0.1898(4) 0.8157(5) 0.5487(4) 0.068 Uiso 1 calc R
H47C H 0.2564(4) 0.8540(5) 0.5337(4) 0.068 Uiso 1 calc R
C48 C 0.1471(4) 1.0193(5) 0.5277(4) 0.047(3) Uani 1 d .
H48A H 0.1375(4) 0.9841(5) 0.4965(4) 0.070 Uiso 1 calc R
H48B H 0.1759(4) 1.0573(5) 0.5173(4) 0.070 Uiso 1 calc R
H48C H 0.1027(4) 1.0389(5) 0.5331(4) 0.070 Uiso 1 calc R
C49 C 0.2014(4) 1.0963(4) 0.6521(5) 0.051(3) Uani 1 d .
H49A H 0.1712(4) 1.1181(4) 0.6176(5) 0.077 Uiso 1 calc R
H49B H 0.2475(4) 1.1195(4) 0.6605(5) 0.077 Uiso 1 calc R
H49C H 0.1800(4) 1.1018(4) 0.6854(5) 0.077 Uiso 1 calc R
C50 C 0.2927(4) 0.9864(5) 0.7421(4) 0.046(3) Uani 1 d .
H50A H 0.3158(4) 0.9437(5) 0.7606(4) 0.069 Uiso 1 calc R
H50B H 0.2609(4) 1.0049(5) 0.7650(4) 0.069 Uiso 1 calc R
H50C H 0.3283(4) 1.0221(5) 0.7399(4) 0.069 Uiso 1 calc R
C51 C -0.0171(4) 0.8395(4) 0.6339(4) 0.028(2) Uani 1 d .
C52 C 0.0182(4) 0.8186(4) 0.6917(4) 0.021(2) Uani 1 d .
C53 C 0.0820(3) 0.7811(4) 0.6878(4) 0.024(2) Uani 1 d .
C54 C 0.0845(3) 0.7780(4) 0.6279(3) 0.022(2) Uani 1 d .
C55 C 0.0236(4) 0.8147(4) 0.5930(4) 0.029(2) Uani 1 d .
C56 C -0.0903(3) 0.8728(4) 0.6151(4) 0.033(2) Uani 1 d .
H56A H -0.1012(3) 0.8817(4) 0.5731(4) 0.049 Uiso 1 calc R
H56B H -0.0912(3) 0.9175(4) 0.6359(4) 0.049 Uiso 1 calc R
H56C H -0.1253(3) 0.8405(4) 0.6244(4) 0.049 Uiso 1 calc R
C57 C -0.0089(4) 0.8284(5) 0.7474(4) 0.038(2) Uani 1 d .
H57A H 0.0256(4) 0.8094(5) 0.7808(4) 0.057 Uiso 1 calc R
H57B H -0.0535(4) 0.8033(5) 0.7434(4) 0.057 Uiso 1 calc R
H57C H -0.0160(4) 0.8788(5) 0.7536(4) 0.057 Uiso 1 calc R
C58 C 0.1338(4) 0.7457(4) 0.7389(4) 0.033(2) Uani 1 d .
H58A H 0.1199(4) 0.7562(4) 0.7753(4) 0.050 Uiso 1 calc R
H58B H 0.1812(4) 0.7639(4) 0.7410(4) 0.050 Uiso 1 calc R
H58C H 0.1333(4) 0.6945(4) 0.7328(4) 0.050 Uiso 1 calc R
C59 C 0.1337(4) 0.7293(5) 0.6027(4) 0.041(2) Uani 1 d .
H59A H 0.1256(4) 0.7368(5) 0.5607(4) 0.061 Uiso 1 calc R
H59B H 0.1239(4) 0.6798(5) 0.6104(4) 0.061 Uiso 1 calc R
H59C H 0.1827(4) 0.7403(5) 0.6212(4) 0.061 Uiso 1 calc R
C60 C 0.0021(4) 0.8230(5) 0.5271(3) 0.035(2) Uani 1 d .
H60A H -0.0414(4) 0.8506(5) 0.5165(3) 0.052 Uiso 1 calc R
H60B H -0.0055(4) 0.7763(5) 0.5088(3) 0.052 Uiso 1 calc R
H60C H 0.0394(4) 0.8476(5) 0.5134(3) 0.052 Uiso 1 calc R
Na2 Na 0.1632(2) 0.9933(2) 0.88315(15) 0.0500(10) Uani 1 d .
O10 O 0.2643(5) 1.1222(5) 0.9009(5) 0.121(4) Uani 1 d .
O11 O 0.3081(3) 0.9830(4) 0.9017(3) 0.065(2) Uani 1 d .
O12 O 0.2180(6) 0.8699(5) 0.9245(3) 0.093(3) Uani 1 d .
C67 C 0.3307(5) 1.1020(6) 0.8906(5) 0.064(3) Uani 1 d .
H67A H 0.3652(5) 1.1404(6) 0.9030(5) 0.077 Uiso 1 calc R
H67B H 0.3262(5) 1.0935(6) 0.8486(5) 0.077 Uiso 1 calc R
C68 C 0.3553(5) 1.0367(7) 0.9239(5) 0.070(3) Uani 1 d .
H68A H 0.4030(5) 1.0242(7) 0.9197(5) 0.084 Uiso 1 calc R
H68B H 0.3571(5) 1.0440(7) 0.9657(5) 0.084 Uiso 1 calc R
C69 C 0.3333(6) 0.9127(8) 0.9279(5) 0.077(4) Uani 1 d .
H69A H 0.3775(6) 0.8996(8) 0.9171(5) 0.092 Uiso 1 calc R
H69B H 0.3426(6) 0.9156(8) 0.9709(5) 0.092 Uiso 1 calc R
C70 C 0.2791(10) 0.8589(8) 0.9064(6) 0.108(5) Uani 1 d .
H70A H 0.2682(10) 0.8587(8) 0.8633(6) 0.129 Uiso 1 calc R
H70B H 0.2980(10) 0.8118(8) 0.9200(6) 0.129 Uiso 1 calc R
O8A O 0.0308(7) 1.0054(9) 0.9154(6) 0.052(4) Uiso 0.50 d P
O8B O 0.0359(7) 1.0502(9) 0.9046(7) 0.062(4) Uiso 0.50 d P
O9A O 0.0985(8) 1.1154(8) 0.8727(6) 0.059(4) Uiso 0.50 d P
O9B O 0.1307(7) 1.1253(8) 0.8582(6) 0.051(4) Uiso 0.50 d P
C62 C -0.0072(7) 0.9446(9) 0.9138(7) 0.102(4) Uiso 1 d .
C63A C -0.0032(11) 1.0692(13) 0.8682(9) 0.058(5) Uiso 0.50 d P
C63B C -0.0214(13) 1.0099(14) 0.8894(11) 0.078(7) Uiso 0.50 d P
C64 C 0.0310(7) 1.1246(8) 0.8790(6) 0.091(4) Uiso 1 d .
C64B C 0.0937(12) 1.1730(14) 0.8752(10) 0.069(6) Uiso 0.50 d P
C65A C 0.1518(10) 1.1848(11) 0.8670(9) 0.049(5) Uiso 0.50 d P
C65B C 0.1911(11) 1.1653(11) 0.8352(10) 0.057(6) Uiso 0.50 d P
C66 C 0.2352(11) 1.1749(12) 0.8642(10) 0.155(7) Uiso 1 d .
C71 C 0.1648(10) 0.8100(7) 0.9154(7) 0.121(6) Uani 1 d .
O7 O 0.0730(8) 0.8950(9) 0.9133(7) 0.196(6) Uiso 1 d .
C61A C 0.0172(11) 0.8975(13) 0.9482(11) 0.071(7) Uiso 0.50 d P
C72 C 0.0965(9) 0.8450(10) 0.9320(8) 0.140(8) Uani 1 d .

loop_
_atom_type_symbol
_atom_type_description
_atom_type_scat_dispersion_real
_atom_type_scat_dispersion_imag
_atom_type_scat_source
C C 0.0033 0.0016 'International Tables Vol C Tables 4.2.6.8 and 6.1.1.4'
H H 0.0000 0.0000 'International Tables Vol C Tables 4.2.6.8 and 6.1.1.4'
O O 0.0106 0.0060 'International Tables Vol C Tables 4.2.6.8 and 6.1.1.4'
S S 0.1246 0.1234 'International Tables Vol C Tables 4.2.6.8 and 6.1.1.4'
U U -9.6767 9.6646 'International Tables Vol C Tables 4.2.6.8 and 6.1.1.4'
Na Na 0.0362 0.0249 'International Tables Vol C Tables 4.2.6.8 and 6.1.1.4'

loop_
_geom_angle_atom_site_label_1
_geom_angle_atom_site_label_2
_geom_angle_atom_site_label_3
_geom_angle
_geom_angle_site_symmetry_1
_geom_angle_site_symmetry_3
S2 U1 S1 101.71(7) . .
S2 U1 C5 92.3(2) . .
S1 U1 C5 81.8(2) . .
S2 U1 C11 87.9(2) . .
S1 U1 C11 127.3(2) . .
C5 U1 C11 150.1(2) . .
S2 U1 C15 86.3(2) . .
S1 U1 C15 98.9(2) . .
C5 U1 C15 178.5(2) . .
C11 U1 C15 29.4(2) . .
S2 U1 C2 99.5(2) . .
S1 U1 C2 126.7(2) . .
C5 U1 C2 48.9(2) . .
C11 U1 C2 101.7(2) . .
C15 U1 C2 130.9(2) . .
S2 U1 C1 79.4(2) . .
S1 U1 C1 110.4(2) . .
C5 U1 C1 29.6(2) . .
C11 U1 C1 122.2(2) . .
C15 U1 C1 149.3(2) . .
C2 U1 C1 29.6(2) . .
S2 U1 C4 121.9(2) . .
S1 U1 C4 78.8(2) . .
C5 U1 C4 29.7(2) . .
C11 U1 C4 137.8(2) . .
C15 U1 C4 151.7(2) . .
C2 U1 C4 48.6(2) . .
C1 U1 C4 48.7(2) . .
S2 U1 C3 127.1(2) . .
S1 U1 C3 105.1(2) . .
C5 U1 C3 48.9(2) . .
C11 U1 C3 109.4(2) . .
C15 U1 C3 131.9(2) . .
C2 U1 C3 29.5(2) . .
C1 U1 C3 48.7(2) . .
C4 U1 C3 29.5(2) . .
S2 U1 C14 112.9(2) . .
S1 U1 C14 81.2(2) . .
C5 U1 C14 152.0(2) . .
C11 U1 C14 48.4(2) . .
C15 U1 C14 29.5(2) . .
C2 U1 C14 132.1(2) . .
C1 U1 C14 161.7(2) . .
C4 U1 C14 124.2(2) . .
C3 U1 C14 115.6(2) . .
S2 U1 C13 133.5(2) . .
S1 U1 C13 95.8(2) . .
C5 U1 C13 132.9(2) . .
C11 U1 C13 48.4(2) . .
C15 U1 C13 48.4(2) . .
C2 U1 C13 103.7(2) . .
C1 U1 C13 133.0(2) . .
C4 U1 C13 103.5(2) . .
C3 U1 C13 87.8(2) . .
C14 U1 C13 28.9(2) . .
S2 U1 C12 115.8(2) . .
S1 U1 C12 124.7(2) . .
C5 U1 C12 131.9(2) . .
C11 U1 C12 29.7(2) . .
C15 U1 C12 48.6(2) . .
C2 U1 C12 86.7(2) . .
C1 U1 C12 115.0(2) . .
C4 U1 C12 109.6(2) . .
C3 U1 C12 83.7(2) . .
C14 U1 C12 48.1(2) . .
C13 U1 C12 29.1(2) . .
S4 U2 S3 100.39(7) . .
S4 U2 C44 93.7(2) . .
S3 U2 C44 81.2(2) . .
S4 U2 C53 88.6(2) . .
S3 U2 C53 130.73(15) . .
C44 U2 C53 147.1(2) . .
S4 U2 C45 80.9(2) . .
S3 U2 C45 109.4(2) . .
C44 U2 C45 29.4(2) . .
C53 U2 C45 119.9(2) . .
S4 U2 C54 117.5(2) . .
S3 U2 C54 122.98(15) . .
C44 U2 C54 132.1(2) . .
C53 U2 C54 29.3(2) . .
C45 U2 C54 117.0(2) . .
S4 U2 C43 123.4(2) . .
S3 U2 C43 79.0(2) . .
C44 U2 C43 29.8(2) . .
C53 U2 C43 134.4(2) . .
C45 U2 C43 48.5(2) . .
C54 U2 C43 108.5(2) . .
S4 U2 C41 100.5(2) . .
S3 U2 C41 126.7(2) . .
C44 U2 C41 49.0(2) . .
C53 U2 C41 98.2(2) . .
C45 U2 C41 29.8(2) . .
C54 U2 C41 88.1(2) . .
C43 U2 C41 48.8(2) . .
S4 U2 C52 81.9(2) . .
S3 U2 C52 103.2(2) . .
C44 U2 C52 174.2(2) . .
C53 U2 C52 29.8(2) . .
C45 U2 C52 145.3(2) . .
C54 U2 C52 48.4(2) . .
C43 U2 C52 154.2(2) . .
C41 U2 C52 128.0(2) . .
S4 U2 C55 130.5(2) . .
S3 U2 C55 93.3(2) . .
C44 U2 C55 135.5(3) . .
C53 U2 C55 49.0(2) . .
C45 U2 C55 137.9(2) . .
C54 U2 C55 29.7(2) . .
C43 U2 C55 105.8(3) . .
C41 U2 C55 108.6(2) . .
C52 U2 C55 48.6(2) . .
S4 U2 C42 128.1(2) . .
S3 U2 C42 105.8(2) . .
C44 U2 C42 48.8(2) . .
C53 U2 C42 105.8(2) . .
C45 U2 C42 48.4(2) . .
C54 U2 C42 83.5(2) . .
C43 U2 C42 29.5(2) . .
C41 U2 C42 29.3(2) . .
C52 U2 C42 131.9(2) . .
C55 U2 C42 92.0(2) . .
S4 U2 C51 105.7(2) . .
S3 U2 C51 82.7(2) . .
C44 U2 C51 156.7(3) . .
C53 U2 C51 48.5(2) . .
C45 U2 C51 165.3(2) . .
C54 U2 C51 48.3(2) . .
C43 U2 C51 129.8(3) . .
C41 U2 C51 135.8(2) . .
C52 U2 C51 29.0(2) . .
C55 U2 C51 29.5(2) . .
C42 U2 C51 121.4(2) . .
C33 S1 U1 119.5(3) . .
U1 S2 Na1 168.74(11) . .
C37 S3 U2 118.8(2) . .
U2 S4 Na2 174.27(12) . .
O3 Na1 O1 121.4(2) . .
O3 Na1 O6 167.9(2) . .
O1 Na1 O6 67.3(2) . .
O3 Na1 O5 98.2(2) . 3_667
O1 Na1 O5 86.8(2) . 3_667
O6 Na1 O5 90.5(2) . 3_667
O3 Na1 O4 63.9(2) . .
O1 Na1 O4 173.9(2) . .
O6 Na1 O4 107.0(2) . .
O5 Na1 O4 95.4(2) 3_667 .
O3 Na1 O2 62.4(2) . .
O1 Na1 O2 63.0(2) . .
O6 Na1 O2 128.6(2) . .
O5 Na1 O2 74.8(2) 3_667 .
O4 Na1 O2 123.0(2) . .
O3 Na1 S2 78.6(2) . .
O1 Na1 S2 83.6(2) . .
O6 Na1 S2 94.9(2) . .
O5 Na1 S2 166.2(2) 3_667 .
O4 Na1 S2 95.15(15) . .
O2 Na1 S2 91.98(14) . .
C32 O1 C21 112.9(6) . .
C32 O1 Na1 106.8(4) . .
C21 O1 Na1 113.4(4) . .
C23 O2 C22 113.0(6) . .
C23 O2 Na1 98.2(4) . .
C22 O2 Na1 107.4(4) . .
C24 O3 C25 113.9(6) . .
C24 O3 Na1 124.0(4) . .
C25 O3 Na1 121.6(5) . .
C27 O4 C26 112.5(6) . .
C27 O4 Na1 112.9(5) . .
C26 O4 Na1 100.4(4) . .
C28 O5 C29 111.2(6) . .
C28 O5 Na1 110.0(5) . 3_667
C29 O5 Na1 120.1(4) . 3_667
C30 O6 C31 110.6(6) . .
C30 O6 Na1 129.2(4) . .
C31 O6 Na1 112.8(4) . .
C5 C1 C2 107.5(7) . .
C5 C1 C6 125.9(7) . .
C2 C1 C6 126.3(8) . .
C5 C1 U1 74.0(4) . .
C2 C1 U1 74.5(4) . .
C6 C1 U1 122.3(5) . .
C3 C2 C1 108.5(7) . .
C3 C2 C7 127.6(7) . .
C1 C2 C7 123.6(7) . .
C3 C2 U1 76.0(4) . .
C1 C2 U1 75.9(4) . .
C7 C2 U1 119.5(5) . .
C2 C3 C4 107.9(6) . .
C2 C3 C8 127.2(7) . .
C4 C3 C8 124.0(7) . .
C2 C3 U1 74.6(4) . .
C4 C3 U1 75.4(4) . .
C8 C3 U1 125.0(5) . .
C3 C4 C5 107.7(7) . .
C3 C4 C9 125.6(7) . .
C5 C4 C9 126.6(7) . .
C3 C4 U1 75.2(4) . .
C5 C4 U1 73.8(4) . .
C9 C4 U1 119.4(5) . .
C1 C5 C4 108.3(7) . .
C1 C5 C10 125.7(8) . .
C4 C5 C10 125.7(7) . .
C1 C5 U1 76.4(4) . .
C4 C5 U1 76.5(4) . .
C10 C5 U1 118.7(5) . .
C15 C11 C12 108.8(7) . .
C15 C11 C16 125.3(8) . .
C12 C11 C16 125.5(8) . .
C15 C11 U1 75.4(4) . .
C12 C11 U1 78.3(4) . .
C16 C11 U1 118.2(4) . .
C13 C12 C11 106.2(7) . .
C13 C12 C17 127.0(8) . .
C11 C12 C17 125.5(8) . .
C13 C12 U1 74.7(4) . .
C11 C12 U1 72.0(4) . .
C17 C12 U1 128.3(5) . .
C14 C13 C12 108.8(7) . .
C14 C13 C18 124.0(8) . .
C12 C13 C18 126.4(8) . .
C14 C13 U1 75.0(4) . .
C12 C13 U1 76.1(4) . .
C18 C13 U1 123.4(5) . .
C13 C14 C15 108.1(7) . .
C13 C14 C19 124.5(8) . .
C15 C14 C19 126.9(8) . .
C13 C14 U1 76.1(4) . .
C15 C14 U1 73.4(4) . .
C19 C14 U1 122.8(4) . .
C11 C15 C14 108.0(7) . .
C11 C15 C20 123.7(8) . .
C14 C15 C20 128.1(8) . .
C11 C15 U1 75.2(4) . .
C14 C15 U1 77.0(4) . .
C20 C15 U1 118.8(5) . .
O1 C21 C22 107.2(6) . .
O2 C22 C21 113.3(7) . .
O2 C23 C24 108.6(7) . .
O3 C24 C23 108.7(6) . .
O3 C25 C26 109.0(7) . .
O4 C26 C25 107.9(7) . .
O4 C27 C28 108.5(7) . .
O5 C28 C27 111.7(7) . .
O5 C29 C30 109.1(7) . .
O6 C30 C29 110.2(6) . .
O6 C31 C32 109.5(6) . .
O1 C32 C31 108.9(6) . .
C34 C33 C35 108.1(7) . .
C34 C33 C36 108.9(7) . .
C35 C33 C36 110.0(7) . .
C34 C33 S1 109.6(5) . .
C35 C33 S1 112.5(5) . .
C36 C33 S1 107.7(6) . .
C38 C37 C39 110.7(6) . .
C38 C37 C40 110.1(7) . .
C39 C37 C40 110.0(7) . .
C38 C37 S3 104.4(5) . .
C39 C37 S3 110.7(5) . .
C40 C37 S3 110.8(5) . .
C42 C41 C45 107.0(7) . .
C42 C41 C46 127.6(8) . .
C45 C41 C46 124.9(8) . .
C42 C41 U2 76.3(4) . .
C45 C41 U2 73.9(4) . .
C46 C41 U2 121.7(5) . .
C41 C42 C43 108.3(7) . .
C41 C42 C47 126.3(8) . .
C43 C42 C47 124.5(8) . .
C41 C42 U2 74.5(4) . .
C43 C42 U2 74.3(4) . .
C47 C42 U2 125.7(5) . .
C44 C43 C42 107.5(7) . .
C44 C43 C48 126.6(8) . .
C42 C43 C48 125.7(8) . .
C44 C43 U2 73.4(4) . .
C42 C43 U2 76.2(4) . .
C48 C43 U2 120.1(5) . .
C45 C44 C43 108.1(7) . .
C45 C44 C49 126.8(8) . .
C43 C44 C49 124.6(8) . .
C45 C44 U2 75.9(4) . .
C43 C44 U2 76.8(4) . .
C49 C44 U2 119.8(5) . .
C44 C45 C41 109.1(7) . .
C44 C45 C50 124.3(8) . .
C41 C45 C50 126.2(8) . .
C44 C45 U2 74.8(4) . .
C41 C45 U2 76.3(4) . .
C50 C45 U2 120.8(5) . .
C52 C51 C55 108.9(7) . .
C52 C51 C56 126.8(8) . .
C55 C51 C56 123.7(8) . .
C52 C51 U2 74.7(4) . .
C55 C51 U2 75.0(4) . .
C56 C51 U2 123.2(5) . .
C51 C52 C53 107.8(7) . .
C51 C52 C57 126.5(7) . .
C53 C52 C57 125.5(7) . .
C51 C52 U2 76.2(4) . .
C53 C52 U2 73.4(4) . .
C57 C52 U2 120.0(5) . .
C54 C53 C52 107.9(6) . .
C54 C53 C58 126.2(6) . .
C52 C53 C58 125.7(7) . .
C54 C53 U2 76.1(4) . .
C52 C53 U2 76.8(4) . .
C58 C53 U2 117.4(5) . .
C53 C54 C55 109.3(6) . .
C53 C54 C59 124.9(7) . .
C55 C54 C59 124.4(7) . .
C53 C54 U2 74.6(4) . .
C55 C54 U2 76.7(4) . .
C59 C54 U2 126.0(5) . .
C54 C55 C51 106.1(7) . .
C54 C55 C60 128.6(7) . .
C51 C55 C60 125.2(7) . .
C54 C55 U2 73.6(4) . .
C51 C55 U2 75.5(4) . .
C60 C55 U2 119.0(5) . .
O9B Na2 O9A 17.7(4) . .
O9B Na2 O12 168.3(4) . .
O9A Na2 O12 162.7(4) . .
O9B Na2 O7 124.4(5) . .
O9A Na2 O7 107.1(5) . .
O12 Na2 O7 62.8(5) . .
O9B Na2 O11 106.8(4) . .
O9A Na2 O11 122.1(4) . .
O12 Na2 O11 64.5(3) . .
O7 Na2 O11 126.9(4) . .
O9B Na2 S4 93.9(3) . .
O9A Na2 S4 99.7(3) . .
O12 Na2 S4 94.9(2) . .
O7 Na2 S4 92.5(4) . .
O11 Na2 S4 97.2(2) . .
O9B Na2 O8B 60.3(5) . .
O9A Na2 O8B 42.6(5) . .
O12 Na2 O8B 124.0(5) . .
O7 Na2 O8B 64.9(5) . .
O11 Na2 O8B 153.8(4) . .
S4 Na2 O8B 105.9(3) . .
O9B Na2 O8A 78.3(5) . .
O9A Na2 O8A 60.6(5) . .
O12 Na2 O8A 106.6(4) . .
O7 Na2 O8A 47.0(5) . .
O11 Na2 O8A 156.2(3) . .
S4 Na2 O8A 105.7(3) . .
O8B Na2 O8A 18.0(3) . .
C66 O10 C67 110.7(12) . .
C68 O11 C69 111.3(9) . .
C68 O11 Na2 125.0(7) . .
C69 O11 Na2 110.8(6) . .
C70 O12 C71 117.4(13) . .
C70 O12 Na2 109.0(8) . .
C71 O12 Na2 113.4(9) . .
O10 C67 C68 109.3(9) . .
O11 C68 C67 107.6(9) . .
C70 C69 O11 109.1(10) . .
O12 C70 C69 113.4(13) . .
O8B O8A C63B 85.1(22) . .
O8B O8A C62 152.1(20) . .
C63B O8A C62 67.0(17) . .
O8B O8A C63A 35.1(14) . .
C63B O8A C63A 51.5(16) . .
C62 O8A C63A 117.4(14) . .
O8B O8A Na2 80.5(14) . .
C63B O8A Na2 130.9(17) . .
C62 O8A Na2 116.3(10) . .
C63A O8A Na2 97.2(9) . .
O8A O8B C63A 116.0(23) . .
O8A O8B C63B 52.8(16) . .
C63A O8B C63B 64.9(17) . .
O8A O8B C64 169.4(20) . .
C63A O8B C64 53.5(15) . .
C63B O8B C64 116.7(18) . .
O8A O8B Na2 81.5(14) . .
C63A O8B Na2 118.2(15) . .
C63B O8B Na2 116.6(14) . .
C64 O8B Na2 104.7(8) . .
O9B O9A C64B 82.9(21) . .
O9B O9A C64 151.9(22) . .
C64B O9A C64 76.9(17) . .
O9B O9A C65A 39.9(15) . .
C64B O9A C65A 45.5(14) . .
C64 O9A C65A 122.2(14) . .
O9B O9A Na2 80.6(17) . .
C64B O9A Na2 156.5(17) . .
C64 O9A Na2 123.9(11) . .
C65A O9A Na2 113.4(11) . .
O9A O9B C65A 114.6(22) . .
O9A O9B C64B 58.4(16) . .
C65A O9B C64B 58.7(14) . .
O9A O9B C65B 165.0(23) . .
C65A O9B C65B 50.5(13) . .
C64B O9B C65B 106.9(18) . .
O9A O9B Na2 81.6(17) . .
C65A O9B Na2 143.3(13) . .
C64B O9B Na2 136.9(16) . .
C65B O9B Na2 111.6(10) . .
C61A C62 C63B 161.6(21) . .
C61A C62 O8A 118.0(17) . .
C63B C62 O8A 46.0(11) . .
C61A C62 O7 55.1(13) . .
C63B C62 O7 123.5(15) . .
O8A C62 O7 88.4(11) . .
O8B C63A C64 82.4(19) . .
O8B C63A C63B 67.3(19) . .
C64 C63A C63B 145.9(24) . .
O8B C63A O8A 28.9(12) . .
C64 C63A O8A 111.2(18) . .
C63B C63A O8A 39.6(12) . .
O8A C63B C63A 88.9(21) . .
O8A C63B O8B 42.1(13) . .
C63A C63B O8B 47.8(13) . .
O8A C63B C62 67.0(18) . .
C63A C63B C62 152.8(24) . .
O8B C63B C62 109.1(21) . .
C63A C64 O9A 111.0(16) . .
C63A C64 O8B 44.1(11) . .
O9A C64 O8B 87.3(11) . .
C63A C64 C64B 152.4(18) . .
O9A C64 C64B 43.6(10) . .
O8B C64 C64B 126.2(14) . .
O9A C64B C65A 94.6(21) . .
O9A C64B O9B 38.8(12) . .
C65A C64B O9B 57.4(14) . .
O9A C64B C64 59.6(15) . .
C65A C64B C64 153.9(24) . .
O9B C64B C64 96.6(19) . .
O9B C65A C64B 63.8(16) . .
O9B C65A C65B 81.5(19) . .
C64B C65A C65B 140.2(25) . .
O9B C65A C66 100.9(17) . .
C64B C65A C66 161.7(22) . .
C65B C65A C66 36.3(12) . .
O9B C65A O9A 25.5(9) . .
C64B C65A O9A 40.0(13) . .
C65B C65A O9A 107.0(19) . .
C66 C65A O9A 122.9(16) . .
C66 C65B C65A 95.2(24) . .
C66 C65B O9B 116.7(24) . .
C65A C65B O9B 48.0(12) . .
C65B C66 O10 118.5(25) . .
C65B C66 C65A 48.5(17) . .
O10 C66 C65A 109.2(15) . .
O12 C71 C72 103.8(11) . .
C72 O7 C61A 95.5(21) . .
C72 O7 C62 135.9(20) . .
C61A O7 C62 41.6(10) . .
C72 O7 Na2 116.8(15) . .
C61A O7 Na2 134.5(13) . .
C62 O7 Na2 104.8(9) . .
C62 C61A O7 83.2(17) . .
C62 C61A C72 116.5(18) . .
O7 C61A C72 34.1(9) . .
O7 C72 C71 123.1(21) . .
O7 C72 C61A 50.4(15) . .
C71 C72 C61A 173.3(14) . .

loop_
_geom_bond_atom_site_label_1
_geom_bond_atom_site_label_2
_geom_bond_distance
_geom_bond_site_symmetry_2
U1 S2 2.477(2) .
U1 S1 2.744(2) .
U1 C5 2.754(6) .
U1 C11 2.760(7) .
U1 C15 2.762(7) .
U1 C2 2.768(8) .
U1 C1 2.785(7) .
U1 C4 2.788(7) .
U1 C3 2.786(8) .
U1 C14 2.809(7) .
U1 C13 2.823(7) .
U1 C12 2.841(7) .
U2 S4 2.462(2) .
U2 S3 2.712(2) .
U2 C44 2.749(7) .
U2 C53 2.755(8) .
U2 C45 2.762(7) .
U2 C54 2.773(8) .
U2 C43 2.792(7) .
U2 C41 2.794(6) .
U2 C52 2.799(7) .
U2 C55 2.812(8) .
U2 C42 2.816(7) .
U2 C51 2.818(7) .
S1 C33 1.834(8) .
S2 Na1 3.135(4) .
S3 C37 1.870(7) .
S4 Na2 2.733(4) .
Na1 O3 2.452(5) .
Na1 O1 2.497(6) .
Na1 O6 2.543(5) .
Na1 O5 2.649(6) 3_667
Na1 O4 2.764(6) .
Na1 O2 2.899(6) .
O1 C32 1.413(8) .
O1 C21 1.440(8) .
O2 C23 1.412(8) .
O2 C22 1.448(9) .
O3 C24 1.414(9) .
O3 C25 1.420(9) .
O4 C27 1.410(10) .
O4 C26 1.452(9) .
O5 C28 1.420(9) .
O5 C29 1.432(9) .
O5 Na1 2.649(6) 3_667
O6 C30 1.407(9) .
O6 C31 1.434(9) .
C1 C5 1.414(10) .
C1 C2 1.418(10) .
C1 C6 1.500(11) .
C2 C3 1.412(10) .
C2 C7 1.516(10) .
C3 C4 1.417(10) .
C3 C8 1.494(10) .
C4 C5 1.420(10) .
C4 C9 1.510(10) .
C5 C10 1.508(10) .
C11 C15 1.400(11) .
C11 C12 1.438(11) .
C11 C16 1.513(10) .
C12 C13 1.425(11) .
C12 C17 1.495(11) .
C13 C14 1.405(11) .
C13 C18 1.499(11) .
C14 C15 1.420(10) .
C14 C19 1.491(11) .
C15 C20 1.505(11) .
C21 C22 1.487(10) .
C23 C24 1.500(11) .
C25 C26 1.472(11) .
C27 C28 1.501(11) .
C29 C30 1.492(11) .
C31 C32 1.477(10) .
C33 C34 1.521(10) .
C33 C35 1.522(10) .
C33 C36 1.538(11) .
C37 C38 1.519(10) .
C37 C39 1.517(10) .
C37 C40 1.520(10) .
C41 C42 1.417(11) .
C41 C45 1.428(11) .
C41 C46 1.518(11) .
C42 C43 1.429(11) .
C42 C47 1.491(10) .
C43 C44 1.423(11) .
C43 C48 1.504(10) .
C44 C45 1.397(11) .
C44 C49 1.486(11) .
C45 C50 1.516(10) .
C51 C52 1.407(10) .
C51 C55 1.433(11) .
C51 C56 1.504(10) .
C52 C53 1.428(10) .
C52 C57 1.508(10) .
C53 C54 1.399(10) .
C53 C58 1.507(10) .
C54 C55 1.431(10) .
C54 C59 1.516(10) .
C55 C60 1.493(11) .
Na2 O9B 2.560(14) .
Na2 O9A 2.57(2) .
Na2 O12 2.607(9) .
Na2 O7 2.71(2) .
Na2 O11 2.718(7) .
Na2 O8B 2.807(14) .
Na2 O8A 2.815(13) .
O10 C66 1.33(2) .
O10 C67 1.400(11) .
O11 C68 1.366(11) .
O11 C69 1.471(12) .
O12 C70 1.345(15) .
O12 C71 1.492(14) .
C67 C68 1.454(14) .
C69 C70 1.44(2) .
O8A O8B 0.88(2) .
O8A C63B 1.04(2) .
O8A C62 1.34(2) .
O8A C63A 1.64(3) .
O8B C63A 1.05(2) .
O8B C63B 1.31(3) .
O8B C64 1.50(2) .
O9A O9B 0.79(2) .
O9A C64B 1.07(2) .
O9A C64 1.34(2) .
O9A C65A 1.67(2) .
O9B C65A 1.18(2) .
O9B C64B 1.25(3) .
O9B C65B 1.57(3) .
C62 C61A 1.20(2) .
C62 C63B 1.34(3) .
C62 O7 1.79(2) .
C63A C64 1.21(2) .
C63A C63B 1.28(3) .
C64 C64B 1.52(3) .
C64B C65A 1.19(2) .
C65A C65B 1.22(2) .
C65A C66 1.63(2) .
C65B C66 0.97(2) .
C71 C72 1.59(2) .
O7 C72 1.08(2) .
O7 C61A 1.48(2) .
C61A C72 1.91(3) .
